data_2243550
loop_
_publ_author_name
'Dodds, Christopher A.'
'Kennedy, Alan R.'

_publ_section_title
;
 Formation of a nonanuclear copper(II) cluster with 3,5-dimethylpyrazolate
 starting from an NHC complex of copper(I) chloride
;
_journal_coeditor_code HB7934
_journal_issue 9
_journal_name_full 'Acta Crystallographica Section E'
_journal_page_first 1486
_journal_page_last 1490
_journal_paper_doi 10.1107/S2056989020011275
_journal_volume 76
_journal_year 2020
_chemical_formula_iupac '(C19 H21 N2)2 [Cu9 (C5 H7 N2)8 Cl6 (O H)6], 2C H Cl3'
_chemical_formula_moiety '2(C19 H21 N2 +), C40 H62 Cl6 Cu9 N16 O6 2-, 2(C H Cl3)'
_chemical_formula_sum 'C80 H106 Cl12 Cu9 N20 O6'
_chemical_formula_weight 2441.10
_chemical_name_systematic
;Bis[1,3-bis(2,6-dimethylphenyl)imidazolium]
di-\m-chlorido-tetrachloridooctakis(\m-3,5-dimethylpyrazolato)hexa-\m~3~-hydroxido-nonacopper(II) chloroform disolvate
;
_space_group_crystal_system triclinic
_space_group_IT_number 2
_space_group_name_Hall '-P 1'
_space_group_name_H-M_alt 'P -1'
_atom_sites_solution_hydrogens mixed
_atom_sites_solution_primary direct
_audit_creation_method SHELXL-2014/7
_cell_angle_alpha 106.143(3)
_cell_angle_beta 93.254(2)
_cell_angle_gamma 99.819(2)
_cell_formula_units_Z 1
_cell_length_a 12.9974(9)
_cell_length_b 13.9305(10)
_cell_length_c 14.7162(10)
_cell_measurement_reflns_used 35050
_cell_measurement_temperature 100(2)
_cell_measurement_theta_max 27.5
_cell_measurement_theta_min 2.3
_cell_volume 2506.6(3)
_computing_cell_refinement
;
<i>CrystalClear-SM Expert</i> (Rigaku, 2012)
;
_computing_data_collection
;
<i>CrystalClear-SM Expert</i> (Rigaku, 2012)
;
_computing_data_reduction
;
<i>CrystalClear-SM Expert</i> (Rigaku, 2012)
;
_computing_molecular_graphics
;
Mercury (Macrae <i>et al.</i>,  2020), <i>OLEX2</i>  Dolomanov <i>et
al.</i>,  2003)
;
_computing_publication_material
;
SHELXL2014 (Sheldrick, 2015)
;
_computing_structure_refinement
;
SHELXL2014 (Sheldrick, 2015)
;
_computing_structure_solution
;
SHELXS97 (Sheldrick, 2008)
;
_diffrn_ambient_temperature 100(2)
_diffrn_measured_fraction_theta_full 0.996
_diffrn_measured_fraction_theta_max 0.986
_diffrn_measurement_device_type 'Rigaku AFC12 Saturn724+ CCD'
_diffrn_measurement_method 'profile data from \w-scans'
_diffrn_radiation_type MoK\a
_diffrn_radiation_wavelength 0.71073
_diffrn_reflns_av_R_equivalents 0.0548
_diffrn_reflns_av_unetI/netI 0.0401
_diffrn_reflns_limit_h_max 16
_diffrn_reflns_limit_h_min -16
_diffrn_reflns_limit_k_max 18
_diffrn_reflns_limit_k_min -17
_diffrn_reflns_limit_l_max 19
_diffrn_reflns_limit_l_min -19
_diffrn_reflns_number 37232
_diffrn_reflns_theta_full 27.000
_diffrn_reflns_theta_max 27.579
_diffrn_reflns_theta_min 3.463
_diffrn_source 'sealed tube'
_diffrn_standards_decay_% 0
_diffrn_standards_interval_count 0
_diffrn_standards_interval_time 0
_diffrn_standards_number 0
_exptl_absorpt_coefficient_mu 2.247
_exptl_absorpt_correction_T_max 1.000
_exptl_absorpt_correction_T_min 0.593
_exptl_absorpt_correction_type multi-scan
_exptl_absorpt_process_details
;
(CrystalClear; Rigaku, 2012)
;
_exptl_crystal_colour Green
_exptl_crystal_density_diffrn 1.617
_exptl_crystal_description Block
_exptl_crystal_F_000 1239
_exptl_crystal_size_max 0.19
_exptl_crystal_size_mid 0.08
_exptl_crystal_size_min 0.05
_refine_diff_density_max 1.281
_refine_diff_density_min -1.386
_refine_ls_extinction_method none
_refine_ls_goodness_of_fit_ref 1.041
_refine_ls_hydrogen_treatment mixed
_refine_ls_matrix_type full
_refine_ls_number_parameters 598
_refine_ls_number_reflns 11446
_refine_ls_number_restraints 3
_refine_ls_restrained_S_all 1.041
_refine_ls_R_factor_all 0.0541
_refine_ls_R_factor_gt 0.0477
_refine_ls_shift/su_max 0.000
_refine_ls_shift/su_mean 0.000
_refine_ls_structure_factor_coef Fsqd
_refine_ls_weighting_details 'w=1/[\s^2^(Fo^2^)+(0.0746P)^2^+4.3606P] where P=(Fo^2^+2Fc^2^)/3'
_refine_ls_weighting_scheme calc
_refine_ls_wR_factor_gt 0.1305
_refine_ls_wR_factor_ref 0.1372
_reflns_number_gt 10024
_reflns_number_total 11446
_reflns_threshold_expression 'I > 2\s(I)'
_cod_data_source_file hb7934sup1.cif
_cod_data_source_block I
_cod_database_code 2243550
_shelx_space_group_comment
;
The symmetry employed for this shelxl refinement is uniquely defined
by the following loop, which should always be used as a source of
symmetry information in preference to the above space-group names.
They are only intended as comments.
;

loop_
_space_group_symop_operation_xyz
'x, y, z'
'-x, -y, -z'

loop_
_atom_site_type_symbol
_atom_site_label
_atom_site_fract_x
_atom_site_fract_y
_atom_site_fract_z
_atom_site_U_iso_or_equiv
_atom_site_adp_type
_atom_site_calc_flag
_atom_site_occupancy
_atom_site_disorder_assembly
_atom_site_disorder_group
Cu Cu1 0.0000 0.0000 0.0000 0.01912(12) Uani d 1 . .
Cu Cu2 -0.05553(3) -0.08906(3) 0.15325(3) 0.02152(10) Uani d 1 . .
Cu Cu3 -0.21068(3) -0.20781(3) -0.02174(3) 0.02028(10) Uani d 1 . .
Cu Cu4 0.12605(3) 0.09692(3) 0.22732(3) 0.02211(10) Uani d 1 . .
Cu Cu5 0.31920(3) 0.29053(3) 0.24280(3) 0.02350(10) Uani d 1 . .
Cl Cl1 -0.03648(6) -0.25637(6) 0.02371(6) 0.02707(17) Uani d 1 . .
Cl Cl1S 0.58106(12) 0.06358(12) 0.39647(13) 0.0750(4) Uani d 1 . .
Cl Cl2 -0.05437(6) 0.13306(6) 0.19807(6) 0.03094(18) Uani d 1 . .
Cl Cl2S 0.5393(2) 0.2027(2) 0.56923(14) 0.1182(8) Uani d 1 . .
Cl Cl3 0.48127(6) 0.26149(7) 0.27012(7) 0.0354(2) Uani d 1 . .
Cl Cl3S 0.69969(18) 0.26565(18) 0.46028(19) 0.1261(10) Uani d 1 . .
O O1 0.12609(16) 0.06840(17) -0.03527(15) 0.0207(4) Uani d 1 . .
O O2 0.07482(16) -0.01795(17) 0.10925(15) 0.0204(4) Uani d 1 . .
O O3 0.18815(17) 0.20480(17) 0.15822(15) 0.0224(4) Uani d 1 . .
N N1 0.2395(2) -0.2690(2) -0.1084(2) 0.0333(7) Uani d 1 . .
N N2 0.1213(3) -0.3829(2) -0.2101(3) 0.0382(7) Uani d 1 . .
N N3 -0.1984(2) -0.1346(2) 0.18140(19) 0.0233(5) Uani d 1 . .
N N4 -0.2699(2) -0.1792(2) 0.10182(19) 0.0230(5) Uani d 1 . .
N N5 -0.2919(2) -0.3463(2) -0.07161(19) 0.0242(5) Uani d 1 . .
N N6 -0.3505(2) -0.3729(2) -0.1587(2) 0.0275(6) Uani d 1 . .
N N7 0.0389(2) -0.0921(2) 0.25950(18) 0.0245(5) Uani d 1 . .
N N8 0.1245(2) -0.0138(2) 0.28730(19) 0.0261(6) Uani d 1 . .
N N9 0.1711(2) 0.2034(2) 0.34688(19) 0.0276(6) Uani d 1 . .
N N10 0.2632(2) 0.2713(2) 0.35634(19) 0.0286(6) Uani d 1 . .
C C1 0.1374(3) -0.3016(3) -0.1335(3) 0.0325(7) Uani d 1 . .
H H1 0.0839 -0.2717 -0.1019 0.039 Uiso calc 1 . .
C C1S 0.5763(4) 0.1875(4) 0.4541(4) 0.0577(12) Uani d 1 . .
H H1S 0.5235 0.2099 0.4166 0.069 Uiso calc 1 . .
C C2 0.2919(3) -0.3328(3) -0.1725(4) 0.0479(11) Uani d 1 . .
H H2 0.3658 -0.3274 -0.1719 0.058 Uiso calc 1 . .
C C3 0.2187(4) -0.4027(3) -0.2345(4) 0.0482(11) Uani d 1 . .
H H3 0.2310 -0.4564 -0.2862 0.058 Uiso calc 1 . .
C C4 0.2842(3) -0.1802(3) -0.0298(3) 0.0331(8) Uani d 1 . .
C C5 0.2759(3) -0.1873(3) 0.0623(3) 0.0346(8) Uani d 1 . .
C C6 0.3152(3) -0.0996(3) 0.1372(3) 0.0419(9) Uani d 1 . .
H H6 0.3110 -0.1014 0.2010 0.050 Uiso calc 1 . .
C C7 0.3607(3) -0.0095(3) 0.1198(4) 0.0453(10) Uani d 1 . .
H H7 0.3868 0.0498 0.1716 0.054 Uiso calc 1 . .
C C8 0.3681(3) -0.0060(3) 0.0277(4) 0.0431(10) Uani d 1 . .
H H8 0.3999 0.0560 0.0171 0.052 Uiso calc 1 . .
C C9 0.3301(3) -0.0911(3) -0.0504(3) 0.0379(9) Uani d 1 . .
C C10 0.2289(3) -0.2845(3) 0.0825(3) 0.0404(9) Uani d 1 . .
H H10A 0.2328 -0.2733 0.1515 0.061 Uiso calc 1 . .
H H10B 0.2681 -0.3376 0.0543 0.061 Uiso calc 1 . .
H H10C 0.1553 -0.3061 0.0549 0.061 Uiso calc 1 . .
C C11 0.3389(3) -0.0871(3) -0.1505(3) 0.0422(10) Uani d 1 . .
H H11A 0.3619 -0.0162 -0.1502 0.063 Uiso calc 1 . .
H H11B 0.2703 -0.1150 -0.1883 0.063 Uiso calc 1 . .
H H11C 0.3902 -0.1274 -0.1785 0.063 Uiso calc 1 . .
C C12 0.0168(3) -0.4342(3) -0.2573(3) 0.0431(10) Uani d 1 . .
C C13 -0.0492(3) -0.4885(3) -0.2096(4) 0.0451(10) Uani d 1 . .
C C14 -0.1525(4) -0.5298(4) -0.2519(4) 0.0609(14) Uani d 1 . .
H H14 -0.1999 -0.5663 -0.2209 0.073 Uiso calc 1 . .
C C15 -0.1856(5) -0.5181(5) -0.3371(5) 0.0722(17) Uani d 1 . .
H H15 -0.2563 -0.5458 -0.3640 0.087 Uiso calc 1 . .
C C16 -0.1196(5) -0.4675(4) -0.3842(4) 0.0621(14) Uani d 1 . .
H H16 -0.1442 -0.4626 -0.4446 0.075 Uiso calc 1 . .
C C17 -0.0149(5) -0.4219(4) -0.3449(3) 0.0561(12) Uani d 1 . .
C C18 -0.0148(3) -0.5039(3) -0.1173(3) 0.0458(10) Uani d 1 . .
H H18A 0.0605 -0.5051 -0.1136 0.069 Uiso calc 1 . .
H H18B -0.0541 -0.5687 -0.1129 0.069 Uiso calc 1 . .
H H18C -0.0281 -0.4480 -0.0648 0.069 Uiso calc 1 . .
C C19 0.0585(6) -0.3621(4) -0.3931(4) 0.0699(16) Uani d 1 . .
H H19A 0.0828 -0.2926 -0.3508 0.105 Uiso calc 1 . .
H H19B 0.0218 -0.3595 -0.4522 0.105 Uiso calc 1 . .
H H19C 0.1190 -0.3948 -0.4078 0.105 Uiso calc 1 . .
C C20 -0.1967(3) -0.0718(3) 0.3572(3) 0.0380(8) Uani d 1 . .
H H20A -0.1207 -0.0679 0.3562 0.057 Uiso calc 1 . .
H H20B -0.2223 -0.1112 0.3999 0.057 Uiso calc 1 . .
H H20C -0.2112 -0.0029 0.3800 0.057 Uiso calc 1 . .
C C21 -0.2511(3) -0.1228(3) 0.2588(2) 0.0277(7) Uani d 1 . .
C C22 -0.3577(3) -0.1608(3) 0.2292(3) 0.0315(7) Uani d 1 . .
H H22 -0.4131 -0.1630 0.2685 0.038 Uiso calc 1 . .
C C23 -0.3662(3) -0.1947(3) 0.1306(3) 0.0275(7) Uani d 1 . .
C C24 -0.4627(3) -0.2392(3) 0.0604(3) 0.0351(8) Uani d 1 . .
H H24A -0.4782 -0.1884 0.0298 0.053 Uiso calc 1 . .
H H24B -0.5223 -0.2589 0.0937 0.053 Uiso calc 1 . .
H H24C -0.4506 -0.2993 0.0120 0.053 Uiso calc 1 . .
C C25 -0.2711(3) -0.4173(3) 0.0651(3) 0.0337(8) Uani d 1 . .
H H25A -0.1993 -0.3775 0.0773 0.051 Uiso calc 1 . .
H H25B -0.2696 -0.4868 0.0671 0.051 Uiso calc 1 . .
H H25C -0.3132 -0.3856 0.1138 0.051 Uiso calc 1 . .
C C26 -0.3189(3) -0.4206(3) -0.0316(2) 0.0288(7) Uani d 1 . .
C C27 -0.3961(3) -0.4963(3) -0.0922(3) 0.0344(8) Uani d 1 . .
H H27 -0.4296 -0.5579 -0.0818 0.041 Uiso calc 1 . .
C C28 -0.4141(3) -0.4634(3) -0.1711(3) 0.0337(8) Uani d 1 . .
C C29 -0.4879(3) -0.5158(3) -0.2602(3) 0.0438(10) Uani d 1 . .
H H29A -0.5283 -0.4676 -0.2748 0.066 Uiso calc 1 . .
H H29B -0.5360 -0.5736 -0.2507 0.066 Uiso calc 1 . .
H H29C -0.4475 -0.5403 -0.3132 0.066 Uiso calc 1 . .
C C30 -0.0271(3) -0.2591(3) 0.2858(3) 0.0340(8) Uani d 1 . .
H H30A -0.0883 -0.2443 0.3193 0.051 Uiso calc 1 . .
H H30B 0.0039 -0.3083 0.3092 0.051 Uiso calc 1 . .
H H30C -0.0491 -0.2877 0.2174 0.051 Uiso calc 1 . .
C C31 0.0523(3) -0.1631(3) 0.3035(2) 0.0289(7) Uani d 1 . .
C C32 0.1479(3) -0.1288(3) 0.3615(2) 0.0337(8) Uani d 1 . .
H H32 0.1778 -0.1626 0.4012 0.040 Uiso calc 1 . .
C C33 0.1901(3) -0.0362(3) 0.3493(2) 0.0313(7) Uani d 1 . .
C C34 0.2932(3) 0.0341(4) 0.3925(3) 0.0416(9) Uani d 1 . .
H H34A 0.3275 0.0582 0.3431 0.062 Uiso calc 1 . .
H H34B 0.3386 -0.0027 0.4196 0.062 Uiso calc 1 . .
H H34C 0.2806 0.0924 0.4427 0.062 Uiso calc 1 . .
C C35 0.0410(3) 0.1482(3) 0.4489(3) 0.0382(9) Uani d 1 . .
H H35A -0.0100 0.1295 0.3922 0.057 Uiso calc 1 . .
H H35B 0.0109 0.1862 0.5041 0.057 Uiso calc 1 . .
H H35C 0.0579 0.0863 0.4604 0.057 Uiso calc 1 . .
C C36 0.1390(3) 0.2132(3) 0.4339(2) 0.0343(8) Uani d 1 . .
C C37 0.2120(3) 0.2885(3) 0.5009(3) 0.0398(9) Uani d 1 . .
H H37 0.2099 0.3111 0.5678 0.048 Uiso calc 1 . .
C C38 0.2883(3) 0.3232(3) 0.4489(3) 0.0363(8) Uani d 1 . .
C C39 0.3843(3) 0.4062(3) 0.4831(3) 0.0440(10) Uani d 1 . .
H H39A 0.4390 0.3913 0.4410 0.066 Uiso calc 1 . .
H H39B 0.4102 0.4099 0.5481 0.066 Uiso calc 1 . .
H H39C 0.3663 0.4716 0.4825 0.066 Uiso calc 1 . .
H H1H 0.164(3) 0.022(3) -0.056(3) 0.046(13) Uiso d 1 . .
H H2H 0.116(3) -0.062(3) 0.093(3) 0.048(13) Uiso d 1 . .
H H3H 0.138(2) 0.240(3) 0.167(3) 0.037(11) Uiso d 1 . .

loop_
_atom_site_aniso_label
_atom_site_aniso_U_11
_atom_site_aniso_U_22
_atom_site_aniso_U_33
_atom_site_aniso_U_12
_atom_site_aniso_U_13
_atom_site_aniso_U_23
Cu1 0.0149(2) 0.0265(3) 0.0172(2) 0.00159(19) 0.00120(18) 0.0100(2)
Cu2 0.01761(18) 0.0302(2) 0.01721(18) 0.00066(14) 0.00122(13) 0.01019(15)
Cu3 0.01672(18) 0.0249(2) 0.01895(18) 0.00097(14) 0.00124(14) 0.00801(14)
Cu4 0.01850(19) 0.0300(2) 0.01643(18) -0.00035(15) -0.00013(14) 0.00803(15)
Cu5 0.01768(19) 0.0313(2) 0.01977(19) -0.00124(15) 0.00073(14) 0.00850(15)
Cl1 0.0212(4) 0.0322(4) 0.0274(4) 0.0086(3) 0.0025(3) 0.0061(3)
Cl1S 0.0628(8) 0.0700(9) 0.0905(11) 0.0234(7) 0.0047(7) 0.0150(8)
Cl2 0.0218(4) 0.0320(4) 0.0335(4) 0.0060(3) -0.0016(3) 0.0012(3)
Cl2S 0.173(2) 0.1406(19) 0.0623(10) 0.0689(18) 0.0352(12) 0.0370(11)
Cl3 0.0200(4) 0.0500(5) 0.0394(5) 0.0045(3) 0.0017(3) 0.0201(4)
Cl3S 0.1041(15) 0.1175(16) 0.144(2) -0.0473(13) -0.0505(14) 0.0720(15)
O1 0.0169(10) 0.0260(11) 0.0190(10) 0.0028(8) 0.0025(8) 0.0071(8)
O2 0.0169(10) 0.0276(11) 0.0180(10) 0.0051(8) 0.0012(8) 0.0085(8)
O3 0.0174(10) 0.0290(11) 0.0197(10) 0.0022(8) 0.0016(8) 0.0066(9)
N1 0.0265(15) 0.0283(15) 0.0508(19) 0.0098(12) 0.0169(13) 0.0154(13)
N2 0.0369(17) 0.0313(16) 0.0483(19) 0.0121(13) 0.0169(15) 0.0089(14)
N3 0.0204(13) 0.0275(13) 0.0226(13) 0.0037(10) 0.0039(10) 0.0084(10)
N4 0.0189(12) 0.0273(13) 0.0237(13) 0.0027(10) 0.0029(10) 0.0096(10)
N5 0.0215(13) 0.0264(13) 0.0243(13) 0.0020(10) 0.0012(10) 0.0087(11)
N6 0.0257(14) 0.0289(14) 0.0243(13) -0.0015(11) -0.0022(11) 0.0068(11)
N7 0.0237(13) 0.0311(14) 0.0194(12) 0.0045(11) 0.0018(10) 0.0087(11)
N8 0.0204(13) 0.0392(16) 0.0198(12) 0.0020(11) -0.0005(10) 0.0132(11)
N9 0.0208(13) 0.0370(15) 0.0211(13) -0.0035(11) 0.0026(10) 0.0077(11)
N10 0.0207(13) 0.0416(16) 0.0188(13) -0.0040(11) -0.0002(10) 0.0076(12)
C1 0.0289(17) 0.0285(17) 0.042(2) 0.0083(14) 0.0122(15) 0.0099(15)
C1S 0.060(3) 0.069(3) 0.045(3) 0.007(2) -0.002(2) 0.022(2)
C2 0.034(2) 0.039(2) 0.080(3) 0.0155(17) 0.032(2) 0.022(2)
C3 0.046(2) 0.037(2) 0.065(3) 0.0177(18) 0.031(2) 0.009(2)
C4 0.0171(15) 0.0279(17) 0.058(2) 0.0074(12) 0.0085(15) 0.0162(16)
C5 0.0192(16) 0.0327(18) 0.056(2) 0.0090(13) 0.0086(15) 0.0170(17)
C6 0.0264(18) 0.041(2) 0.060(3) 0.0095(15) 0.0075(17) 0.0162(19)
C7 0.0251(18) 0.036(2) 0.071(3) 0.0043(15) 0.0041(18) 0.010(2)
C8 0.0215(17) 0.0289(18) 0.081(3) 0.0027(14) 0.0108(18) 0.0199(19)
C9 0.0167(15) 0.0355(19) 0.067(3) 0.0070(13) 0.0086(16) 0.0221(18)
C10 0.0251(18) 0.040(2) 0.063(3) 0.0069(15) 0.0097(17) 0.0256(19)
C11 0.0270(18) 0.039(2) 0.070(3) 0.0070(15) 0.0157(18) 0.029(2)
C12 0.042(2) 0.035(2) 0.045(2) 0.0147(17) 0.0047(18) -0.0048(17)
C13 0.037(2) 0.0289(19) 0.061(3) 0.0051(16) 0.0069(19) -0.0008(18)
C14 0.042(3) 0.047(3) 0.081(4) 0.005(2) 0.000(2) 0.000(2)
C15 0.060(3) 0.064(3) 0.074(4) 0.012(3) -0.011(3) -0.007(3)
C16 0.073(4) 0.056(3) 0.045(3) 0.024(3) -0.009(2) -0.008(2)
C17 0.079(4) 0.046(3) 0.040(2) 0.026(2) 0.012(2) -0.0018(19)
C18 0.038(2) 0.033(2) 0.061(3) 0.0022(16) 0.0105(19) 0.0081(19)
C19 0.110(5) 0.059(3) 0.043(3) 0.034(3) 0.026(3) 0.005(2)
C20 0.040(2) 0.050(2) 0.0229(17) 0.0071(17) 0.0109(15) 0.0089(15)
C21 0.0279(16) 0.0328(17) 0.0256(16) 0.0053(13) 0.0100(13) 0.0126(13)
C22 0.0265(17) 0.0393(19) 0.0333(18) 0.0085(14) 0.0146(14) 0.0147(15)
C23 0.0212(15) 0.0284(16) 0.0372(18) 0.0063(12) 0.0072(13) 0.0151(14)
C24 0.0214(16) 0.039(2) 0.046(2) 0.0012(14) 0.0024(15) 0.0183(17)
C25 0.0359(19) 0.0342(18) 0.0343(18) 0.0041(15) 0.0006(15) 0.0179(15)
C26 0.0277(16) 0.0294(17) 0.0310(17) 0.0034(13) 0.0041(13) 0.0125(14)
C27 0.0365(19) 0.0267(17) 0.0384(19) -0.0031(14) 0.0000(15) 0.0132(15)
C28 0.0325(18) 0.0328(18) 0.0308(18) -0.0035(14) -0.0009(14) 0.0078(14)
C29 0.045(2) 0.038(2) 0.037(2) -0.0138(17) -0.0060(17) 0.0070(16)
C30 0.048(2) 0.0302(18) 0.0281(17) 0.0093(15) 0.0075(15) 0.0132(14)
C31 0.0322(18) 0.0386(19) 0.0224(15) 0.0128(14) 0.0096(13) 0.0148(14)
C32 0.0306(18) 0.053(2) 0.0265(17) 0.0141(16) 0.0064(14) 0.0209(16)
C33 0.0230(16) 0.052(2) 0.0234(16) 0.0088(15) 0.0029(12) 0.0181(15)
C34 0.0228(17) 0.073(3) 0.0309(19) 0.0028(17) -0.0053(14) 0.0239(19)
C35 0.0293(18) 0.054(2) 0.0231(16) -0.0087(16) 0.0082(14) 0.0076(16)
C36 0.0277(17) 0.046(2) 0.0236(16) -0.0059(15) 0.0033(13) 0.0084(15)
C37 0.037(2) 0.051(2) 0.0203(16) -0.0094(17) 0.0042(14) 0.0044(15)
C38 0.0305(18) 0.045(2) 0.0236(16) -0.0061(15) -0.0002(14) 0.0036(15)
C39 0.038(2) 0.053(2) 0.0255(18) -0.0155(18) -0.0030(15) 0.0027(17)

loop_
_atom_type_symbol
_atom_type_description
_atom_type_scat_dispersion_real
_atom_type_scat_dispersion_imag
_atom_type_scat_source
Cu Cu 0.3201 1.2651 'International Tables Vol C Tables 4.2.6.8 and 6.1.1.4'
Cl Cl 0.1484 0.1585 'International Tables Vol C Tables 4.2.6.8 and 6.1.1.4'
O O 0.0106 0.0060 'International Tables Vol C Tables 4.2.6.8 and 6.1.1.4'
N N 0.0061 0.0033 'International Tables Vol C Tables 4.2.6.8 and 6.1.1.4'
C C 0.0033 0.0016 'International Tables Vol C Tables 4.2.6.8 and 6.1.1.4'
H H 0.0000 0.0000 'International Tables Vol C Tables 4.2.6.8 and 6.1.1.4'

loop_
_geom_angle_atom_site_label_1
_geom_angle_atom_site_label_2
_geom_angle_atom_site_label_3
_geom_angle_site_symmetry_1
_geom_angle_site_symmetry_3
_geom_angle
_geom_angle_publ_flag
O1 Cu1 O1 2 . 180.0 y
O1 Cu1 O2 2 . 87.68(9) y
O1 Cu1 O2 . . 92.32(9) y
O1 Cu1 O2 2 2 92.32(9) y
O1 Cu1 O2 . 2 87.68(9) y
O2 Cu1 O2 . 2 180.0 y
O1 Cu1 Cu2 2 2 136.36(6) ?
O1 Cu1 Cu2 . 2 43.64(6) ?
O2 Cu1 Cu2 . 2 135.95(6) ?
O2 Cu1 Cu2 2 2 44.05(6) ?
O1 Cu1 Cu2 2 . 43.64(6) ?
O1 Cu1 Cu2 . . 136.36(6) ?
O2 Cu1 Cu2 . . 44.05(6) ?
O2 Cu1 Cu2 2 . 135.95(6) ?
Cu2 Cu1 Cu2 2 . 180.0 ?
N7 Cu2 N3 . . 106.25(11) y
N7 Cu2 O1 . 2 167.65(10) y
N3 Cu2 O1 . 2 85.78(10) y
N7 Cu2 O2 . . 85.87(10) y
N3 Cu2 O2 . . 165.28(10) y
O1 Cu2 O2 2 . 81.83(8) y
N7 Cu2 Cl1 . . 101.13(9) y
N3 Cu2 Cl1 . . 98.45(8) y
O1 Cu2 Cl1 2 . 79.34(7) y
O2 Cu2 Cl1 . . 87.07(7) y
N7 Cu2 Cu1 . . 126.85(8) ?
N3 Cu2 Cu1 . . 126.06(8) ?
O1 Cu2 Cu1 2 . 40.83(6) ?
O2 Cu2 Cu1 . . 41.01(6) ?
Cl1 Cu2 Cu1 . . 81.59(2) ?
N7 Cu2 Cu3 . . 148.15(8) ?
N3 Cu2 Cu3 . . 65.40(8) ?
O1 Cu2 Cu3 2 . 39.93(6) ?
O2 Cu2 Cu3 . . 108.52(6) ?
Cl1 Cu2 Cu3 . . 53.243(19) ?
Cu1 Cu2 Cu3 . . 72.926(12) ?
N5 Cu3 N4 . . 95.03(11) y
N5 Cu3 O1 . 2 177.04(10) y
N4 Cu3 O1 . 2 82.97(10) y
N5 Cu3 O3 . 2 89.83(10) y
N4 Cu3 O3 . 2 158.66(10) y
O1 Cu3 O3 2 2 92.81(9) y
N5 Cu3 Cl1 . . 96.83(8) y
N4 Cu3 Cl1 . . 101.02(8) y
O1 Cu3 Cl1 2 . 81.45(6) y
O3 Cu3 Cl1 2 . 99.01(6) y
N5 Cu3 Cu2 . . 136.06(8) ?
N4 Cu3 Cu2 . . 63.99(8) ?
O1 Cu3 Cu2 2 . 41.03(6) ?
O3 Cu3 Cu2 2 . 124.15(6) ?
Cl1 Cu3 Cu2 . . 54.84(2) ?
N9 Cu4 N8 . . 93.34(12) y
N9 Cu4 O2 . . 176.28(11) y
N8 Cu4 O2 . . 83.51(10) y
N9 Cu4 O3 . . 87.28(10) y
N8 Cu4 O3 . . 157.45(10) y
O2 Cu4 O3 . . 96.39(9) y
N9 Cu4 Cl2 . . 97.75(9) y
N8 Cu4 Cl2 . . 112.62(8) y
O2 Cu4 Cl2 . . 81.71(6) y
O3 Cu4 Cl2 . . 89.57(6) y
N6 Cu5 N10 2 . 150.43(14) y
N6 Cu5 O3 2 . 93.11(10) y
N10 Cu5 O3 . . 92.56(10) y
N6 Cu5 Cl3 2 . 98.22(9) y
N10 Cu5 Cl3 . . 98.93(9) y
O3 Cu5 Cl3 . . 133.07(7) y
Cu3 Cl1 Cu2 . . 71.91(2) ?
Cu1 O1 Cu3 . 2 131.01(12) ?
Cu1 O1 Cu2 . 2 95.53(9) ?
Cu3 O1 Cu2 2 2 99.04(9) ?
Cu1 O1 H1H . . 107(3) ?
Cu3 O1 H1H 2 . 114(3) ?
Cu2 O1 H1H 2 . 106(3) ?
Cu1 O2 Cu4 . . 122.22(11) ?
Cu1 O2 Cu2 . . 94.94(9) ?
Cu4 O2 Cu2 . . 99.60(9) ?
Cu1 O2 H2H . . 112(3) ?
Cu4 O2 H2H . . 116(3) ?
Cu2 O2 H2H . . 107(3) ?
Cu5 O3 Cu3 . 2 106.67(10) ?
Cu5 O3 Cu4 . . 105.71(9) ?
Cu3 O3 Cu4 2 . 137.76(11) ?
Cu5 O3 H3H . . 108(3) ?
Cu3 O3 H3H 2 . 98(3) ?
Cu4 O3 H3H . . 97(3) ?
C1 N1 C2 . . 107.9(3) ?
C1 N1 C4 . . 123.7(3) ?
C2 N1 C4 . . 128.3(3) ?
C1 N2 C3 . . 107.8(3) ?
C1 N2 C12 . . 122.7(3) ?
C3 N2 C12 . . 129.4(4) ?
C21 N3 N4 . . 108.3(3) ?
C21 N3 Cu2 . . 137.0(2) ?
N4 N3 Cu2 . . 114.0(2) ?
C23 N4 N3 . . 108.1(3) ?
C23 N4 Cu3 . . 135.9(2) ?
N3 N4 Cu3 . . 115.96(19) ?
C26 N5 N6 . . 108.1(3) ?
C26 N5 Cu3 . . 132.5(2) ?
N6 N5 Cu3 . . 118.3(2) ?
C28 N6 N5 . . 108.3(3) ?
C28 N6 Cu5 . 2 132.2(2) ?
N5 N6 Cu5 . 2 119.0(2) ?
C31 N7 N8 . . 108.7(3) ?
C31 N7 Cu2 . . 134.7(2) ?
N8 N7 Cu2 . . 115.3(2) ?
C33 N8 N7 . . 107.7(3) ?
C33 N8 Cu4 . . 136.1(2) ?
N7 N8 Cu4 . . 116.14(19) ?
C36 N9 N10 . . 108.3(3) ?
C36 N9 Cu4 . . 130.7(2) ?
N10 N9 Cu4 . . 119.5(2) ?
C38 N10 N9 . . 108.5(3) ?
C38 N10 Cu5 . . 132.3(2) ?
N9 N10 Cu5 . . 118.5(2) ?
N1 C1 N2 . . 109.5(3) ?
N1 C1 H1 . . 125.3 ?
N2 C1 H1 . . 125.3 ?
Cl1S C1S Cl2S . . 112.4(3) ?
Cl1S C1S Cl3S . . 109.8(3) ?
Cl2S C1S Cl3S . . 109.4(3) ?
Cl1S C1S H1S . . 108.4 ?
Cl2S C1S H1S . . 108.4 ?
Cl3S C1S H1S . . 108.4 ?
C3 C2 N1 . . 107.1(4) ?
C3 C2 H2 . . 126.4 ?
N1 C2 H2 . . 126.4 ?
C2 C3 N2 . . 107.8(4) ?
C2 C3 H3 . . 126.1 ?
N2 C3 H3 . . 126.1 ?
C5 C4 C9 . . 123.8(4) ?
C5 C4 N1 . . 117.9(3) ?
C9 C4 N1 . . 118.2(4) ?
C4 C5 C6 . . 117.1(4) ?
C4 C5 C10 . . 122.8(4) ?
C6 C5 C10 . . 120.0(4) ?
C7 C6 C5 . . 120.8(4) ?
C7 C6 H6 . . 119.6 ?
C5 C6 H6 . . 119.6 ?
C8 C7 C6 . . 120.2(4) ?
C8 C7 H7 . . 119.9 ?
C6 C7 H7 . . 119.9 ?
C7 C8 C9 . . 121.8(4) ?
C7 C8 H8 . . 119.1 ?
C9 C8 H8 . . 119.1 ?
C8 C9 C4 . . 116.2(4) ?
C8 C9 C11 . . 121.6(4) ?
C4 C9 C11 . . 122.2(4) ?
C5 C10 H10A . . 109.5 ?
C5 C10 H10B . . 109.5 ?
H10A C10 H10B . . 109.5 ?
C5 C10 H10C . . 109.5 ?
H10A C10 H10C . . 109.5 ?
H10B C10 H10C . . 109.5 ?
C9 C11 H11A . . 109.5 ?
C9 C11 H11B . . 109.5 ?
H11A C11 H11B . . 109.5 ?
C9 C11 H11C . . 109.5 ?
H11A C11 H11C . . 109.5 ?
H11B C11 H11C . . 109.5 ?
C13 C12 C17 . . 123.0(4) ?
C13 C12 N2 . . 118.0(4) ?
C17 C12 N2 . . 118.9(4) ?
C12 C13 C14 . . 117.4(5) ?
C12 C13 C18 . . 123.1(4) ?
C14 C13 C18 . . 119.5(5) ?
C15 C14 C13 . . 120.7(6) ?
C15 C14 H14 . . 119.6 ?
C13 C14 H14 . . 119.6 ?
C16 C15 C14 . . 121.4(5) ?
C16 C15 H15 . . 119.3 ?
C14 C15 H15 . . 119.3 ?
C15 C16 C17 . . 121.0(5) ?
C15 C16 H16 . . 119.5 ?
C17 C16 H16 . . 119.5 ?
C12 C17 C16 . . 116.5(5) ?
C12 C17 C19 . . 121.1(5) ?
C16 C17 C19 . . 122.4(5) ?
C13 C18 H18A . . 109.5 ?
C13 C18 H18B . . 109.5 ?
H18A C18 H18B . . 109.5 ?
C13 C18 H18C . . 109.5 ?
H18A C18 H18C . . 109.5 ?
H18B C18 H18C . . 109.5 ?
C17 C19 H19A . . 109.5 ?
C17 C19 H19B . . 109.5 ?
H19A C19 H19B . . 109.5 ?
C17 C19 H19C . . 109.5 ?
H19A C19 H19C . . 109.5 ?
H19B C19 H19C . . 109.5 ?
C21 C20 H20A . . 109.5 ?
C21 C20 H20B . . 109.5 ?
H20A C20 H20B . . 109.5 ?
C21 C20 H20C . . 109.5 ?
H20A C20 H20C . . 109.5 ?
H20B C20 H20C . . 109.5 ?
N3 C21 C22 . . 108.7(3) ?
N3 C21 C20 . . 121.8(3) ?
C22 C21 C20 . . 129.4(3) ?
C23 C22 C21 . . 105.8(3) ?
C23 C22 H22 . . 127.1 ?
C21 C22 H22 . . 127.1 ?
N4 C23 C22 . . 109.1(3) ?
N4 C23 C24 . . 121.5(3) ?
C22 C23 C24 . . 129.4(3) ?
C23 C24 H24A . . 109.5 ?
C23 C24 H24B . . 109.5 ?
H24A C24 H24B . . 109.5 ?
C23 C24 H24C . . 109.5 ?
H24A C24 H24C . . 109.5 ?
H24B C24 H24C . . 109.5 ?
C26 C25 H25A . . 109.5 ?
C26 C25 H25B . . 109.5 ?
H25A C25 H25B . . 109.5 ?
C26 C25 H25C . . 109.5 ?
H25A C25 H25C . . 109.5 ?
H25B C25 H25C . . 109.5 ?
N5 C26 C27 . . 109.2(3) ?
N5 C26 C25 . . 123.0(3) ?
C27 C26 C25 . . 127.8(3) ?
C28 C27 C26 . . 105.7(3) ?
C28 C27 H27 . . 127.2 ?
C26 C27 H27 . . 127.2 ?
N6 C28 C27 . . 108.8(3) ?
N6 C28 C29 . . 122.2(3) ?
C27 C28 C29 . . 129.0(3) ?
C28 C29 H29A . . 109.5 ?
C28 C29 H29B . . 109.5 ?
H29A C29 H29B . . 109.5 ?
C28 C29 H29C . . 109.5 ?
H29A C29 H29C . . 109.5 ?
H29B C29 H29C . . 109.5 ?
C31 C30 H30A . . 109.5 ?
C31 C30 H30B . . 109.5 ?
H30A C30 H30B . . 109.5 ?
C31 C30 H30C . . 109.5 ?
H30A C30 H30C . . 109.5 ?
H30B C30 H30C . . 109.5 ?
N7 C31 C32 . . 108.1(3) ?
N7 C31 C30 . . 121.4(3) ?
C32 C31 C30 . . 130.5(3) ?
C33 C32 C31 . . 106.0(3) ?
C33 C32 H32 . . 127.0 ?
C31 C32 H32 . . 127.0 ?
N8 C33 C32 . . 109.5(3) ?
N8 C33 C34 . . 121.2(3) ?
C32 C33 C34 . . 129.3(3) ?
C33 C34 H34A . . 109.5 ?
C33 C34 H34B . . 109.5 ?
H34A C34 H34B . . 109.5 ?
C33 C34 H34C . . 109.5 ?
H34A C34 H34C . . 109.5 ?
H34B C34 H34C . . 109.5 ?
C36 C35 H35A . . 109.5 ?
C36 C35 H35B . . 109.5 ?
H35A C35 H35B . . 109.5 ?
C36 C35 H35C . . 109.5 ?
H35A C35 H35C . . 109.5 ?
H35B C35 H35C . . 109.5 ?
N9 C36 C37 . . 108.8(3) ?
N9 C36 C35 . . 122.0(3) ?
C37 C36 C35 . . 129.2(3) ?
C38 C37 C36 . . 105.3(3) ?
C38 C37 H37 . . 127.3 ?
C36 C37 H37 . . 127.3 ?
N10 C38 C37 . . 109.1(3) ?
N10 C38 C39 . . 121.8(3) ?
C37 C38 C39 . . 129.1(3) ?
C38 C39 H39A . . 109.5 ?
C38 C39 H39B . . 109.5 ?
H39A C39 H39B . . 109.5 ?
C38 C39 H39C . . 109.5 ?
H39A C39 H39C . . 109.5 ?
H39B C39 H39C . . 109.5 ?

loop_
_geom_bond_atom_site_label_1
_geom_bond_atom_site_label_2
_geom_bond_site_symmetry_2
_geom_bond_distance
_geom_bond_publ_flag
Cu1 O1 2 1.924(2) y
Cu1 O1 . 1.924(2) y
Cu1 O2 . 1.929(2) y
Cu1 O2 2 1.929(2) y
Cu1 Cu2 2 2.9293(4) ?
Cu1 Cu2 . 2.9293(4) ?
Cu2 N7 . 1.947(3) y
Cu2 N3 . 1.964(3) y
Cu2 O1 2 2.031(2) y
Cu2 O2 . 2.044(2) y
Cu2 Cl1 . 2.6282(9) y
Cu2 Cu3 . 3.0558(5) ?
Cu3 N5 . 1.950(3) y
Cu3 N4 . 1.979(3) y
Cu3 O1 2 1.986(2) y
Cu3 O3 2 2.057(2) y
Cu3 Cl1 . 2.5755(8) y
Cu4 N9 . 1.943(3) y
Cu4 N8 . 1.977(3) y
Cu4 O2 . 1.996(2) y
Cu4 O3 . 2.115(2) y
Cu4 Cl2 . 2.5191(9) y
Cu5 N6 2 1.924(3) y
Cu5 N10 . 1.927(3) y
Cu5 O3 . 2.029(2) y
Cu5 Cl3 . 2.2466(9) y
Cl1S C1S . 1.712(6) ?
Cl2S C1S . 1.753(5) ?
Cl3S C1S . 1.760(6) ?
O1 Cu3 2 1.986(2) ?
O1 Cu2 2 2.031(2) ?
O1 H1H . 0.874(10) ?
O2 H2H . 0.877(10) ?
O3 Cu3 2 2.057(2) ?
O3 H3H . 0.876(10) ?
N1 C1 . 1.322(5) ?
N1 C2 . 1.399(5) ?
N1 C4 . 1.446(5) ?
N2 C1 . 1.334(5) ?
N2 C3 . 1.386(5) ?
N2 C12 . 1.457(5) ?
N3 C21 . 1.347(4) ?
N3 N4 . 1.377(4) ?
N4 C23 . 1.346(4) ?
N5 C26 . 1.335(4) ?
N5 N6 . 1.375(4) ?
N6 C28 . 1.344(4) ?
N6 Cu5 2 1.924(3) ?
N7 C31 . 1.352(4) ?
N7 N8 . 1.371(4) ?
N8 C33 . 1.349(4) ?
N9 C36 . 1.347(4) ?
N9 N10 . 1.368(4) ?
N10 C38 . 1.343(4) ?
C1 H1 . 0.9500 ?
C1S H1S . 1.0000 ?
C2 C3 . 1.334(7) ?
C2 H2 . 0.9500 ?
C3 H3 . 0.9500 ?
C4 C5 . 1.394(6) ?
C4 C9 . 1.402(5) ?
C5 C6 . 1.394(6) ?
C5 C10 . 1.503(5) ?
C6 C7 . 1.390(6) ?
C6 H6 . 0.9500 ?
C7 C8 . 1.378(7) ?
C7 H7 . 0.9500 ?
C8 C9 . 1.396(6) ?
C8 H8 . 0.9500 ?
C9 C11 . 1.500(6) ?
C10 H10A . 0.9800 ?
C10 H10B . 0.9800 ?
C10 H10C . 0.9800 ?
C11 H11A . 0.9800 ?
C11 H11B . 0.9800 ?
C11 H11C . 0.9800 ?
C12 C13 . 1.393(7) ?
C12 C17 . 1.397(7) ?
C13 C14 . 1.401(6) ?
C13 C18 . 1.489(7) ?
C14 C15 . 1.364(9) ?
C14 H14 . 0.9500 ?
C15 C16 . 1.360(9) ?
C15 H15 . 0.9500 ?
C16 C17 . 1.414(8) ?
C16 H16 . 0.9500 ?
C17 C19 . 1.497(8) ?
C18 H18A . 0.9800 ?
C18 H18B . 0.9800 ?
C18 H18C . 0.9800 ?
C19 H19A . 0.9800 ?
C19 H19B . 0.9800 ?
C19 H19C . 0.9800 ?
C20 C21 . 1.498(5) ?
C20 H20A . 0.9800 ?
C20 H20B . 0.9800 ?
C20 H20C . 0.9800 ?
C21 C22 . 1.394(5) ?
C22 C23 . 1.388(5) ?
C22 H22 . 0.9500 ?
C23 C24 . 1.501(5) ?
C24 H24A . 0.9800 ?
C24 H24B . 0.9800 ?
C24 H24C . 0.9800 ?
C25 C26 . 1.505(5) ?
C25 H25A . 0.9800 ?
C25 H25B . 0.9800 ?
C25 H25C . 0.9800 ?
C26 C27 . 1.389(5) ?
C27 C28 . 1.384(5) ?
C27 H27 . 0.9500 ?
C28 C29 . 1.503(5) ?
C29 H29A . 0.9800 ?
C29 H29B . 0.9800 ?
C29 H29C . 0.9800 ?
C30 C31 . 1.493(5) ?
C30 H30A . 0.9800 ?
C30 H30B . 0.9800 ?
C30 H30C . 0.9800 ?
C31 C32 . 1.397(5) ?
C32 C33 . 1.376(5) ?
C32 H32 . 0.9500 ?
C33 C34 . 1.506(5) ?
C34 H34A . 0.9800 ?
C34 H34B . 0.9800 ?
C34 H34C . 0.9800 ?
C35 C36 . 1.498(5) ?
C35 H35A . 0.9800 ?
C35 H35B . 0.9800 ?
C35 H35C . 0.9800 ?
C36 C37 . 1.397(5) ?
C37 C38 . 1.390(5) ?
C37 H37 . 0.9500 ?
C38 C39 . 1.504(5) ?
C39 H39A . 0.9800 ?
C39 H39B . 0.9800 ?
C39 H39C . 0.9800 ?

loop_
_geom_hbond_atom_site_label_D
_geom_hbond_atom_site_label_H
_geom_hbond_atom_site_label_A
_geom_hbond_site_symmetry_A
_geom_hbond_distance_DH
_geom_hbond_distance_HA
_geom_hbond_distance_DA
_geom_hbond_angle_DHA
O1 H1H Cl2 2 0.874(10) 2.68(4) 3.098(2) 111(3)
O2 H2H Cl1 . 0.877(10) 2.95(5) 3.246(2) 102(3)
O3 H3H Cl2 . 0.876(10) 2.81(4) 3.277(2) 115(3)
C1 H1 Cl1 . 0.95 2.48 3.336(4) 151
C2 H2 Cl3 2_655 0.95 2.71 3.467(4) 138
C1S H1S Cl3 . 1.00 2.51 3.395(5) 147
C20 H20A N7 . 0.98 2.60 3.477(5) 149
C24 H24C N5 . 0.98 2.55 3.307(5) 134
C25 H25A Cl1 . 0.98 2.77 3.652(4) 150
C29 H29A Cl3 2 0.98 2.81 3.572(5) 135
C35 H35A Cl2 . 0.98 2.90 3.764(4) 148
C39 H39A Cl3 . 0.98 2.80 3.644(4) 144

loop_
_geom_torsion_atom_site_label_1
_geom_torsion_atom_site_label_2
_geom_torsion_atom_site_label_3
_geom_torsion_atom_site_label_4
_geom_torsion_site_symmetry_1
_geom_torsion_site_symmetry_2
_geom_torsion_site_symmetry_3
_geom_torsion_site_symmetry_4
_geom_torsion
_geom_torsion_publ_flag
C21 N3 N4 C23 . . . . 0.1(4) ?
Cu2 N3 N4 C23 . . . . -172.1(2) ?
C21 N3 N4 Cu3 . . . . -178.5(2) ?
Cu2 N3 N4 Cu3 . . . . 9.3(3) ?
C26 N5 N6 C28 . . . . 0.6(4) ?
Cu3 N5 N6 C28 . . . . -168.8(2) ?
C26 N5 N6 Cu5 . . . 2 -172.4(2) ?
Cu3 N5 N6 Cu5 . . . 2 18.2(3) ?
C31 N7 N8 C33 . . . . -0.7(4) ?
Cu2 N7 N8 C33 . . . . -169.7(2) ?
C31 N7 N8 Cu4 . . . . 177.2(2) ?
Cu2 N7 N8 Cu4 . . . . 8.2(3) ?
C36 N9 N10 C38 . . . . 0.0(4) ?
Cu4 N9 N10 C38 . . . . -167.5(3) ?
C36 N9 N10 Cu5 . . . . -171.0(3) ?
Cu4 N9 N10 Cu5 . . . . 21.4(4) ?
C2 N1 C1 N2 . . . . 0.1(4) ?
C4 N1 C1 N2 . . . . 178.1(3) ?
C3 N2 C1 N1 . . . . 0.0(5) ?
C12 N2 C1 N1 . . . . -177.6(4) ?
C1 N1 C2 C3 . . . . -0.2(5) ?
C4 N1 C2 C3 . . . . -178.1(4) ?
N1 C2 C3 N2 . . . . 0.2(5) ?
C1 N2 C3 C2 . . . . -0.2(5) ?
C12 N2 C3 C2 . . . . 177.2(4) ?
C1 N1 C4 C5 . . . . 73.0(5) ?
C2 N1 C4 C5 . . . . -109.5(4) ?
C1 N1 C4 C9 . . . . -105.0(4) ?
C2 N1 C4 C9 . . . . 72.6(5) ?
C9 C4 C5 C6 . . . . 0.5(5) ?
N1 C4 C5 C6 . . . . -177.3(3) ?
C9 C4 C5 C10 . . . . -178.2(3) ?
N1 C4 C5 C10 . . . . 4.0(5) ?
C4 C5 C6 C7 . . . . 0.0(5) ?
C10 C5 C6 C7 . . . . 178.8(3) ?
C5 C6 C7 C8 . . . . -0.5(6) ?
C6 C7 C8 C9 . . . . 0.5(6) ?
C7 C8 C9 C4 . . . . 0.0(5) ?
C7 C8 C9 C11 . . . . -179.7(4) ?
C5 C4 C9 C8 . . . . -0.5(5) ?
N1 C4 C9 C8 . . . . 177.3(3) ?
C5 C4 C9 C11 . . . . 179.2(3) ?
N1 C4 C9 C11 . . . . -3.1(5) ?
C1 N2 C12 C13 . . . . -69.6(5) ?
C3 N2 C12 C13 . . . . 113.3(5) ?
C1 N2 C12 C17 . . . . 106.5(5) ?
C3 N2 C12 C17 . . . . -70.6(6) ?
C17 C12 C13 C14 . . . . -1.5(6) ?
N2 C12 C13 C14 . . . . 174.4(4) ?
C17 C12 C13 C18 . . . . 178.5(4) ?
N2 C12 C13 C18 . . . . -5.6(6) ?
C12 C13 C14 C15 . . . . 0.9(7) ?
C18 C13 C14 C15 . . . . -179.0(5) ?
C13 C14 C15 C16 . . . . 0.9(8) ?
C14 C15 C16 C17 . . . . -2.3(8) ?
C13 C12 C17 C16 . . . . 0.2(6) ?
N2 C12 C17 C16 . . . . -175.7(4) ?
C13 C12 C17 C19 . . . . 179.4(4) ?
N2 C12 C17 C19 . . . . 3.5(6) ?
C15 C16 C17 C12 . . . . 1.7(7) ?
C15 C16 C17 C19 . . . . -177.5(5) ?
N4 N3 C21 C22 . . . . 0.4(4) ?
Cu2 N3 C21 C22 . . . . 169.8(3) ?
N4 N3 C21 C20 . . . . -177.2(3) ?
Cu2 N3 C21 C20 . . . . -7.7(5) ?
N3 C21 C22 C23 . . . . -0.6(4) ?
C20 C21 C22 C23 . . . . 176.7(4) ?
N3 N4 C23 C22 . . . . -0.5(4) ?
Cu3 N4 C23 C22 . . . . 177.7(3) ?
N3 N4 C23 C24 . . . . 177.8(3) ?
Cu3 N4 C23 C24 . . . . -4.0(5) ?
C21 C22 C23 N4 . . . . 0.7(4) ?
C21 C22 C23 C24 . . . . -177.4(3) ?
N6 N5 C26 C27 . . . . -0.4(4) ?
Cu3 N5 C26 C27 . . . . 167.0(3) ?
N6 N5 C26 C25 . . . . -179.5(3) ?
Cu3 N5 C26 C25 . . . . -12.2(5) ?
N5 C26 C27 C28 . . . . 0.0(4) ?
C25 C26 C27 C28 . . . . 179.1(4) ?
N5 N6 C28 C27 . . . . -0.6(4) ?
Cu5 N6 C28 C27 2 . . . 171.1(3) ?
N5 N6 C28 C29 . . . . -179.0(4) ?
Cu5 N6 C28 C29 2 . . . -7.3(6) ?
C26 C27 C28 N6 . . . . 0.3(5) ?
C26 C27 C28 C29 . . . . 178.6(4) ?
N8 N7 C31 C32 . . . . 0.7(4) ?
Cu2 N7 C31 C32 . . . . 166.7(3) ?
N8 N7 C31 C30 . . . . -178.6(3) ?
Cu2 N7 C31 C30 . . . . -12.7(5) ?
N7 C31 C32 C33 . . . . -0.5(4) ?
C30 C31 C32 C33 . . . . 178.8(4) ?
N7 N8 C33 C32 . . . . 0.4(4) ?
Cu4 N8 C33 C32 . . . . -176.9(3) ?
N7 N8 C33 C34 . . . . 179.0(3) ?
Cu4 N8 C33 C34 . . . . 1.7(6) ?
C31 C32 C33 N8 . . . . 0.0(4) ?
C31 C32 C33 C34 . . . . -178.4(4) ?
N10 N9 C36 C37 . . . . -0.3(5) ?
Cu4 N9 C36 C37 . . . . 165.3(3) ?
N10 N9 C36 C35 . . . . -178.9(4) ?
Cu4 N9 C36 C35 . . . . -13.3(6) ?
N9 C36 C37 C38 . . . . 0.5(5) ?
C35 C36 C37 C38 . . . . 179.0(4) ?
N9 N10 C38 C37 . . . . 0.3(5) ?
Cu5 N10 C38 C37 . . . . 169.7(3) ?
N9 N10 C38 C39 . . . . -178.3(4) ?
Cu5 N10 C38 C39 . . . . -9.0(6) ?
C36 C37 C38 N10 . . . . -0.5(5) ?
C36 C37 C38 C39 . . . . 178.0(4) ?

_cod_database_fobs_code 2243550
